data_4088776
loop_
_publ_author_name
'Sommer, Michael G.'
'Marinova, Sofiya'
'Krafft, Michael J.'
'Urankar, Damijana'
'Schweinfurth, David'
'Bubrin, Martina'
'Ko\<smrlj, Janez'
'Sarkar, Biprajit'

_publ_section_title
;
 Ruthenium Azocarboxamide Half-Sandwich Complexes: Influence of the
 Coordination Mode on the Electronic Structure and Activity in Base-Free
 Transfer Hydrogenation Catalysis
;
_journal_issue 17
_journal_name_full Organometallics
_journal_page_first 2840
_journal_paper_doi 10.1021/acs.organomet.6b00424
_journal_volume 35
_journal_year 2016
_chemical_formula_moiety 'C21 H22 Cl2 N5 O Ru, F6 P'
_chemical_formula_sum 'C21 H22 Cl2 F6 N5 O P Ru'
_chemical_formula_weight 677.38
_space_group_IT_number 14
_space_group_name_Hall '-P 2yn'
_space_group_name_H-M_alt 'P 1 21/n 1'
_symmetry_cell_setting monoclinic
_symmetry_space_group_name_H-M 'P 1 21/n 1'
_atom_sites_solution_hydrogens geom
_atom_sites_solution_primary direct
_atom_sites_solution_secondary difmap
_audit_creation_method SHELXL-97
_cell_angle_alpha 90.00
_cell_angle_beta 106.977(14)
_cell_angle_gamma 90.00
_cell_formula_units_Z 4
_cell_length_a 9.4895(15)
_cell_length_b 21.739(4)
_cell_length_c 12.834(2)
_cell_measurement_reflns_used 4156
_cell_measurement_temperature 100(2)
_cell_measurement_theta_max 66.26
_cell_measurement_theta_min 4.07
_cell_volume 2532.2(8)
_computing_cell_refinement 'Bruker APEX II Software Suite, 2008'
_computing_data_collection 'Bruker APEX II Software Suite, 2008'
_computing_data_reduction 'Bruker APEX II Software Suite, 2008'
_computing_structure_refinement 'SHELXL-97 (Sheldrick, 1997)'
_computing_structure_solution 'SHELXS-97 (Sheldrick, 1990)'
_diffrn_ambient_temperature 100(2)
_diffrn_measured_fraction_theta_full 0.936
_diffrn_measured_fraction_theta_max 0.936
_diffrn_measurement_device_type 'Bruker Kappa APEX II Duo'
_diffrn_measurement_method 'Omega + Phi Scans'
_diffrn_radiation_monochromator graphite
_diffrn_radiation_source 'fine-focus sealed tube'
_diffrn_radiation_type CuK\a
_diffrn_radiation_wavelength 1.54178
_diffrn_reflns_av_R_equivalents 0.1961
_diffrn_reflns_av_sigmaI/netI 0.2287
_diffrn_reflns_limit_h_max 8
_diffrn_reflns_limit_h_min -11
_diffrn_reflns_limit_k_max 23
_diffrn_reflns_limit_k_min -25
_diffrn_reflns_limit_l_max 13
_diffrn_reflns_limit_l_min -15
_diffrn_reflns_number 12439
_diffrn_reflns_theta_full 66.26
_diffrn_reflns_theta_max 66.26
_diffrn_reflns_theta_min 4.07
_diffrn_standards_decay_% 0
_diffrn_standards_interval_count 0
_diffrn_standards_number 0
_exptl_absorpt_coefficient_mu 8.201
_exptl_absorpt_correction_T_max 0.7528
_exptl_absorpt_correction_T_min 0.5219
_exptl_absorpt_correction_type multi-scan
_exptl_absorpt_process_details 'Blessing, 1995'
_exptl_crystal_colour purple
_exptl_crystal_density_diffrn 1.777
_exptl_crystal_density_method 'not measured'
_exptl_crystal_description plates
_exptl_crystal_F_000 1352
_exptl_crystal_size_max 0.10
_exptl_crystal_size_mid 0.09
_exptl_crystal_size_min 0.02
_refine_diff_density_max 1.697
_refine_diff_density_min -1.534
_refine_diff_density_rms 0.192
_refine_ls_extinction_method none
_refine_ls_goodness_of_fit_ref 1.114
_refine_ls_hydrogen_treatment constr
_refine_ls_matrix_type full
_refine_ls_number_parameters 334
_refine_ls_number_reflns 4156
_refine_ls_number_restraints 21
_refine_ls_restrained_S_all 1.112
_refine_ls_R_factor_all 0.2325
_refine_ls_R_factor_gt 0.1522
_refine_ls_shift/su_max 0.000
_refine_ls_shift/su_mean 0.000
_refine_ls_structure_factor_coef Fsqd
_refine_ls_weighting_details 'calc w=1/[\s^2^(Fo^2^)+(0.0339P)^2^+94.5586P] where P=(Fo^2^+2Fc^2^)/3'
_refine_ls_weighting_scheme calc
_refine_ls_wR_factor_gt 0.3007
_refine_ls_wR_factor_ref 0.3344
_reflns_number_gt 2315
_reflns_number_total 4156
_reflns_threshold_expression >2sigma(I)
_cod_data_source_file om6b00424_si_002.cif
_cod_data_source_block ac92
_cod_original_cell_volume 2532.3(8)
_cod_original_sg_symbol_H-M 'P 21/n'
_cod_database_code 4088776

loop_
_symmetry_equiv_pos_as_xyz
'x, y, z'
'-x+1/2, y+1/2, -z+1/2'
'-x, -y, -z'
'x-1/2, -y-1/2, z-1/2'

loop_
_atom_site_label
_atom_site_type_symbol
_atom_site_fract_x
_atom_site_fract_y
_atom_site_fract_z
_atom_site_U_iso_or_equiv
_atom_site_adp_type
_atom_site_occupancy
_atom_site_symmetry_multiplicity
_atom_site_calc_flag
_atom_site_refinement_flags
Ru1 Ru 0.06285(19) 0.22158(8) 0.49282(13) 0.0390(5) Uani 1 1 d .
Cl1 Cl 0.0900(7) 0.2261(3) 0.3161(4) 0.0569(16) Uani 1 1 d .
P1 P -0.0999(9) -0.0686(3) 0.2213(6) 0.0628(19) Uani 1 1 d .
Cl2 Cl 0.5981(8) 0.1000(3) 0.6427(7) 0.079(2) Uani 1 1 d .
F1 F 0.0096(16) -0.0898(6) 0.3372(11) 0.064(4) Uani 1 1 d .
N5 N 0.3399(17) 0.1484(8) 0.5670(15) 0.044(4) Uani 1 1 d .
N2 N -0.073(2) 0.1510(10) 0.4383(14) 0.053(5) Uani 1 1 d .
N4 N 0.195(2) 0.1473(8) 0.5187(15) 0.048(5) Uani 1 1 d .
F2 F -0.235(2) -0.0918(11) 0.2584(14) 0.115(8) Uani 1 1 d .
N1 N -0.021(2) 0.0960(8) 0.4349(15) 0.047(5) Uani 1 1 d .
C1 C -0.239(3) 0.1549(11) 0.3828(16) 0.046(6) Uani 1 1 d .
F3 F -0.114(3) -0.0048(8) 0.2711(14) 0.127(9) Uani 1 1 d .
C2 C 0.129(2) 0.0924(11) 0.4791(18) 0.042(5) Uani 1 1 d .
C4 C 0.358(2) 0.0390(12) 0.544(2) 0.055(6) Uani 1 1 d .
H4A H 0.4141 0.0022 0.5549 0.066 Uiso 1 1 calc R
C5 C 0.421(4) 0.0944(12) 0.580(2) 0.073(9) Uani 1 1 d .
C3 C 0.205(3) 0.0385(10) 0.489(2) 0.060(7) Uani 1 1 d .
H3A H 0.1564 0.0015 0.4593 0.071 Uiso 1 1 calc R
O1 O -0.3023(15) 0.1997(6) 0.3977(12) 0.044(4) Uani 1 1 d .
N3 N -0.2915(17) 0.1052(8) 0.3250(13) 0.041(4) Uani 1 1 d U
H3B H -0.2263 0.0772 0.3207 0.049 Uiso 1 1 calc R
F4 F -0.105(2) -0.1343(8) 0.1714(14) 0.095(6) Uani 1 1 d .
F6 F -0.214(3) -0.0475(8) 0.1096(13) 0.120(8) Uani 1 1 d .
F5 F 0.025(3) -0.0503(12) 0.1802(19) 0.148(10) Uani 1 1 d .
C16 C -0.5568(16) 0.1201(9) 0.2942(14) 0.049(6) Uani 1 1 d D
H16A H -0.5388 0.1514 0.3482 0.058 Uiso 1 1 calc R
C15 C -0.696(2) 0.1019(9) 0.2392(15) 0.061(7) Uani 1 1 d D
H15A H -0.7759 0.1214 0.2562 0.073 Uiso 1 1 calc R
C11 C -0.445(2) 0.0912(8) 0.2676(15) 0.055(6) Uani 1 1 d D
C12 C -0.464(3) 0.0465(9) 0.1917(17) 0.076(9) Uani 1 1 d D
H12A H -0.3842 0.0270 0.1747 0.091 Uiso 1 1 calc R
C14 C -0.727(3) 0.0576(10) 0.1617(17) 0.090(11) Uani 1 1 d D
H14A H -0.8244 0.0455 0.1242 0.108 Uiso 1 1 calc R
C13 C -0.607(2) 0.0319(11) 0.142(2) 0.125(16) Uani 1 1 d D
H13A H -0.6244 0.0006 0.0880 0.151 Uiso 1 1 calc R
C25 C 0.211(2) 0.2783(10) 0.6236(16) 0.040(5) Uani 1 1 d .
H25A H 0.3152 0.2634 0.6520 0.048 Uiso 1 1 calc R
C26 C -0.160(2) 0.2309(9) 0.6597(16) 0.035(4) Uani 1 1 d U
H26A H -0.1864 0.2588 0.7111 0.052 Uiso 1 1 calc R
H26B H -0.1191 0.1929 0.6974 0.052 Uiso 1 1 calc R
H26C H -0.2485 0.2213 0.5998 0.052 Uiso 1 1 calc R
C27 C 0.297(2) 0.3402(9) 0.4856(17) 0.040(5) Uani 1 1 d .
H27A H 0.2510 0.3497 0.4068 0.048 Uiso 1 1 calc R
C20 C 0.180(3) 0.3117(10) 0.5309(17) 0.044(5) Uani 1 1 d .
C23 C -0.049(2) 0.2609(11) 0.6155(16) 0.045(6) Uani 1 1 d .
C21 C 0.029(3) 0.3245(10) 0.4814(19) 0.054(7) Uani 1 1 d .
H21A H 0.0023 0.3429 0.4067 0.064 Uiso 1 1 calc R
C24 C 0.110(2) 0.2491(10) 0.6648(15) 0.039(5) Uani 1 1 d .
H24A H 0.1434 0.2178 0.7239 0.047 Uiso 1 1 calc R
C22 C -0.091(3) 0.2997(10) 0.5169(19) 0.053(7) Uani 1 1 d .
H22A H -0.1959 0.3028 0.4703 0.064 Uiso 1 1 calc R
C29 C 0.424(4) 0.3002(12) 0.495(2) 0.075(9) Uani 1 1 d .
H29A H 0.3908 0.2622 0.4540 0.113 Uiso 1 1 calc R
H29B H 0.4703 0.2902 0.5718 0.113 Uiso 1 1 calc R
H29C H 0.4949 0.3212 0.4653 0.113 Uiso 1 1 calc R
C28 C 0.344(3) 0.4027(12) 0.549(2) 0.071(8) Uani 1 1 d .
H28A H 0.4213 0.4224 0.5238 0.106 Uiso 1 1 calc R
H28B H 0.3814 0.3945 0.6271 0.106 Uiso 1 1 calc R
H28C H 0.2584 0.4300 0.5346 0.106 Uiso 1 1 calc R

loop_
_atom_site_aniso_label
_atom_site_aniso_U_11
_atom_site_aniso_U_22
_atom_site_aniso_U_33
_atom_site_aniso_U_23
_atom_site_aniso_U_13
_atom_site_aniso_U_12
Ru1 0.0333(9) 0.0461(9) 0.0367(8) -0.0010(8) 0.0087(6) -0.0058(8)
Cl1 0.050(4) 0.087(4) 0.038(3) -0.008(3) 0.020(3) -0.024(3)
P1 0.081(6) 0.058(4) 0.058(4) 0.001(3) 0.033(4) 0.016(4)
Cl2 0.041(4) 0.072(5) 0.125(6) -0.017(4) 0.025(4) -0.005(3)
F1 0.066(10) 0.062(9) 0.060(8) 0.003(7) 0.015(8) 0.015(7)
N5 0.003(9) 0.057(12) 0.067(12) -0.003(9) 0.004(8) -0.001(7)
N2 0.052(13) 0.081(15) 0.032(9) 0.003(9) 0.022(9) 0.013(11)
N4 0.070(15) 0.034(10) 0.053(11) -0.007(8) 0.038(11) -0.010(9)
F2 0.059(12) 0.19(2) 0.078(11) -0.028(12) -0.009(9) 0.062(13)
N1 0.054(13) 0.030(10) 0.057(11) 0.003(8) 0.016(10) 0.010(8)
C1 0.058(16) 0.052(14) 0.024(10) 0.004(9) 0.005(10) 0.006(12)
F3 0.15(2) 0.089(13) 0.087(11) -0.043(10) -0.049(13) 0.067(12)
C2 0.005(10) 0.070(15) 0.051(12) -0.004(11) 0.006(9) 0.006(9)
C4 0.012(12) 0.079(18) 0.071(16) -0.003(13) 0.009(11) -0.006(11)
C5 0.13(3) 0.048(15) 0.058(16) -0.016(12) 0.050(18) -0.006(16)
C3 0.08(2) 0.032(12) 0.069(16) -0.013(11) 0.024(15) 0.003(12)
O1 0.028(8) 0.045(9) 0.052(9) -0.008(7) 0.001(7) -0.001(6)
N3 0.011(9) 0.053(11) 0.046(10) -0.012(8) -0.012(7) -0.008(7)
F4 0.106(15) 0.072(11) 0.091(12) -0.009(9) 0.005(11) -0.022(10)
F6 0.22(3) 0.073(12) 0.060(10) 0.015(9) 0.024(13) 0.042(14)
F5 0.15(2) 0.19(2) 0.140(19) -0.021(17) 0.099(18) -0.100(18)
C16 0.025(13) 0.069(16) 0.048(13) 0.007(11) 0.007(11) -0.003(11)
C15 0.019(13) 0.09(2) 0.054(14) -0.004(13) -0.013(11) -0.016(12)
C11 0.021(13) 0.072(17) 0.064(15) -0.004(13) -0.001(11) -0.009(11)
C12 0.033(16) 0.075(19) 0.11(2) -0.041(17) -0.003(15) -0.011(13)
C14 0.025(17) 0.10(2) 0.11(2) 0.01(2) -0.028(16) -0.020(15)
C13 0.09(3) 0.11(3) 0.15(4) -0.08(3) 0.01(3) 0.01(2)
C25 0.021(11) 0.048(12) 0.053(12) -0.001(11) 0.015(9) -0.005(10)
C26 0.029(6) 0.042(6) 0.040(6) 0.000(4) 0.019(4) 0.001(4)
C27 0.021(12) 0.041(12) 0.044(11) 0.011(9) -0.012(9) -0.009(9)
C20 0.041(14) 0.036(12) 0.047(12) 0.013(10) 0.000(11) 0.009(10)
C23 0.026(12) 0.073(16) 0.034(11) -0.003(10) 0.006(9) 0.020(10)
C21 0.08(2) 0.045(13) 0.047(13) 0.007(11) 0.032(14) -0.001(12)
C24 0.028(12) 0.065(13) 0.023(9) 0.004(9) 0.004(9) 0.013(10)
C22 0.060(18) 0.041(12) 0.049(13) -0.003(10) 0.000(12) 0.026(11)
C29 0.11(3) 0.071(18) 0.060(16) -0.010(14) 0.049(17) -0.018(18)
C28 0.043(17) 0.067(18) 0.09(2) -0.009(15) 0.002(15) -0.003(13)

loop_
_atom_type_symbol
_atom_type_description
_atom_type_scat_dispersion_real
_atom_type_scat_dispersion_imag
_atom_type_scat_source
C C 0.0181 0.0091 'International Tables Vol C Tables 4.2.6.8 and 6.1.1.4'
H H 0.0000 0.0000 'International Tables Vol C Tables 4.2.6.8 and 6.1.1.4'
N N 0.0311 0.0180 'International Tables Vol C Tables 4.2.6.8 and 6.1.1.4'
O O 0.0492 0.0322 'International Tables Vol C Tables 4.2.6.8 and 6.1.1.4'
F F 0.0727 0.0534 'International Tables Vol C Tables 4.2.6.8 and 6.1.1.4'
P P 0.2955 0.4335 'International Tables Vol C Tables 4.2.6.8 and 6.1.1.4'
Cl Cl 0.3639 0.7018 'International Tables Vol C Tables 4.2.6.8 and 6.1.1.4'
Ru Ru 0.0552 3.2960 'International Tables Vol C Tables 4.2.6.8 and 6.1.1.4'

loop_
_geom_angle_atom_site_label_1
_geom_angle_atom_site_label_2
_geom_angle_atom_site_label_3
_geom_angle
N2 Ru1 N4 75.3(8)
N2 Ru1 C24 118.8(8)
N4 Ru1 C24 96.8(7)
N2 Ru1 C25 153.4(7)
N4 Ru1 C25 95.4(8)
C24 Ru1 C25 36.3(7)
N2 Ru1 C20 168.6(8)
N4 Ru1 C20 115.0(8)
C24 Ru1 C20 66.4(8)
C25 Ru1 C20 35.3(7)
N2 Ru1 C21 132.4(9)
N4 Ru1 C21 151.2(9)
C24 Ru1 C21 77.2(8)
C25 Ru1 C21 63.0(9)
C20 Ru1 C21 36.7(8)
N2 Ru1 C23 98.4(8)
N4 Ru1 C23 125.0(7)
C24 Ru1 C23 38.2(7)
C25 Ru1 C23 66.2(7)
C20 Ru1 C23 79.9(9)
C21 Ru1 C23 65.9(8)
N2 Ru1 C22 104.0(9)
N4 Ru1 C22 162.2(7)
C24 Ru1 C22 67.6(8)
C25 Ru1 C22 77.2(8)
C20 Ru1 C22 67.7(9)
C21 Ru1 C22 36.9(8)
C23 Ru1 C22 37.2(8)
N2 Ru1 Cl1 86.3(5)
N4 Ru1 Cl1 87.4(5)
C24 Ru1 Cl1 154.8(6)
C25 Ru1 Cl1 118.7(5)
C20 Ru1 Cl1 89.3(6)
C21 Ru1 Cl1 87.1(6)
C23 Ru1 Cl1 147.4(5)
C22 Ru1 Cl1 110.3(6)
F5 P1 F3 94.8(15)
F5 P1 F4 91.7(12)
F3 P1 F4 173.2(14)
F5 P1 F2 175.8(13)
F3 P1 F2 89.1(13)
F4 P1 F2 84.4(11)
F5 P1 F6 90.4(14)
F3 P1 F6 89.8(9)
F4 P1 F6 87.9(10)
F2 P1 F6 88.0(12)
F5 P1 F1 92.2(13)
F3 P1 F1 89.2(8)
F4 P1 F1 92.9(9)
F2 P1 F1 89.5(9)
F6 P1 F1 177.3(11)
N4 N5 C5 120(2)
N1 N2 C1 112.5(19)
N1 N2 Ru1 120.6(16)
C1 N2 Ru1 126.4(15)
N5 N4 C2 119.0(18)
N5 N4 Ru1 124.8(13)
C2 N4 Ru1 116.2(15)
N2 N1 C2 113.3(19)
O1 C1 N3 129(2)
O1 C1 N2 118(2)
N3 C1 N2 112.8(19)
C3 C2 N1 123(2)
C3 C2 N4 123(2)
N1 C2 N4 114.2(19)
C5 C4 C3 117(3)
C4 C5 N5 122(3)
C4 C5 Cl2 121(2)
N5 C5 Cl2 116.7(19)
C2 C3 C4 119(2)
C1 N3 C11 127.7(18)
C11 C16 C15 116(2)
C14 C15 C16 124(2)
C12 C11 C16 125(2)
C12 C11 N3 114.5(17)
C16 C11 N3 120.9(16)
C11 C12 C13 114(2)
C15 C14 C13 115(2)
C12 C13 C14 126(3)
C20 C25 C24 126(2)
C20 C25 Ru1 72.9(13)
C24 C25 Ru1 71.1(12)
C29 C27 C20 113.6(18)
C29 C27 C28 112(2)
C20 C27 C28 106.2(19)
C25 C20 C21 116(2)
C25 C20 C27 124(2)
C21 C20 C27 120.3(18)
C25 C20 Ru1 71.9(13)
C21 C20 Ru1 72.6(13)
C27 C20 Ru1 129.9(15)
C22 C23 C24 117(2)
C22 C23 C26 122(2)
C24 C23 C26 120.7(18)
C22 C23 Ru1 72.0(12)
C24 C23 Ru1 67.1(10)
C26 C23 Ru1 128.2(15)
C20 C21 C22 125(2)
C20 C21 Ru1 70.7(13)
C22 C21 Ru1 73.8(12)
C25 C24 C23 119.7(19)
C25 C24 Ru1 72.6(11)
C23 C24 Ru1 74.6(11)
C21 C22 C23 116(2)
C21 C22 Ru1 69.3(13)
C23 C22 Ru1 70.8(11)

loop_
_geom_bond_atom_site_label_1
_geom_bond_atom_site_label_2
_geom_bond_distance
Ru1 N2 1.99(2)
Ru1 N4 2.011(19)
Ru1 C24 2.203(18)
Ru1 C25 2.22(2)
Ru1 C20 2.24(2)
Ru1 C21 2.26(2)
Ru1 C23 2.31(2)
Ru1 C22 2.32(2)
Ru1 Cl1 2.358(5)
P1 F5 1.484(18)
P1 F3 1.549(16)
P1 F4 1.562(17)
P1 F2 1.57(2)
P1 F6 1.589(19)
P1 F1 1.614(15)
Cl2 C5 1.64(4)
N5 N4 1.34(2)
N5 C5 1.39(3)
N2 N1 1.30(2)
N2 C1 1.53(3)
N4 C2 1.37(3)
N1 C2 1.37(3)
C1 O1 1.19(3)
C1 N3 1.32(3)
C2 C3 1.36(3)
C4 C5 1.37(3)
C4 C3 1.42(3)
N3 C11 1.46(2)
C16 C11 1.357(10)
C16 C15 1.360(10)
C15 C14 1.354(10)
C11 C12 1.350(10)
C12 C13 1.353(10)
C14 C13 1.356(10)
C25 C20 1.35(3)
C25 C24 1.38(3)
C26 C23 1.48(3)
C27 C29 1.46(4)
C27 C20 1.53(3)
C27 C28 1.58(3)
C20 C21 1.41(3)
C23 C22 1.48(3)
C23 C24 1.48(3)
C21 C22 1.45(3)
